data_1556260
loop_
_publ_author_name
'Zhang, Shanwen'
'Xie, Qing'
'Sun, Changli'
'Tian, Xin-Peng'
'Gui, Chun'
'Qin, Xiangjing'
'Zhang, Hua'
'Ju, Jianhua'

_publ_section_title
;
 Cytotoxic Kendomycins Containing the Carbacylic <i>Ansa</i> Scaffold from
 the Marine-Derived <i>Verrucosispora</i> sp. SCSIO 07399.
;
_journal_name_full 'Journal of natural products'
_journal_paper_doi 10.1021/acs.jnatprod.9b00654
_journal_year 2019
_chemical_absolute_configuration 5R,6R,7S,8R,9R,12S,16S,18S,19S
_chemical_formula_moiety 'C28 H40 O6'
_chemical_formula_sum 'C28 H40 O6'
_chemical_formula_weight 472.60
_space_group_crystal_system orthorhombic
_space_group_IT_number 18
_space_group_name_Hall 'P 2 2ab'
_space_group_name_H-M_alt 'P 21 21 2'
_atom_sites_solution_hydrogens geom
_atom_sites_solution_primary iterative
_audit_creation_date 2019-10-09
_audit_creation_method
;
Olex2 1.2
(compiled 2018.05.29 svn.r3508 for OlexSys, GUI svn.r5506)
;
_cell_angle_alpha 90
_cell_angle_beta 90
_cell_angle_gamma 90
_cell_formula_units_Z 4
_cell_length_a 10.5277(3)
_cell_length_b 18.7745(6)
_cell_length_c 16.6567(7)
_cell_measurement_reflns_used 8339
_cell_measurement_temperature 100.00(10)
_cell_measurement_theta_max 73.2440
_cell_measurement_theta_min 4.9580
_cell_volume 3292.2(2)
_computing_cell_refinement 'CrysAlisPro 1.171.39.33c (Rigaku OD, 2017)'
_computing_data_collection 'CrysAlisPro 1.171.39.33c (Rigaku OD, 2017)'
_computing_data_reduction 'CrysAlisPro 1.171.39.33c (Rigaku OD, 2017)'
_computing_molecular_graphics 'Olex2 (Dolomanov et al., 2009)'
_computing_publication_material 'Olex2 (Dolomanov et al., 2009)'
_computing_structure_refinement 'ShelXL (Sheldrick, 2015)'
_computing_structure_solution 'olex2.solve (Bourhis et al., 2015)'
_diffrn_ambient_environment N~2~
_diffrn_ambient_temperature 100.00(10)
_diffrn_detector 'CCD plate'
_diffrn_measured_fraction_theta_full 0.999
_diffrn_measured_fraction_theta_max 0.982
_diffrn_measurement_details
;
List of Runs (angles in degrees, time in seconds):

  # Type    Start    End  Width  t~exp~   \w     \q     \k     \f   Frames
--------------------------------------------------------------------------
  1  \w    -20.00  21.00   0.50    9.93    --    0.00 -82.00 150.00   82
  2  \w    -32.00  30.00   0.50    9.93    --    0.00 -82.00 -30.00  124
  3  \w    -30.00  29.00   0.50    9.93    --    0.00 -82.00  90.00  118
  4  \w      8.00  46.00   0.50   48.71    --   94.60 -30.00 -30.00   76
  5  \w     10.00 108.00   0.50   48.71    --   94.60 -61.00 -60.00  196
  6  \w     77.00 122.00   0.50   48.71    --   94.60  15.00  60.00   90
  7  \w    149.00 179.00   0.50   48.71    --   94.60  15.00  60.00   60
  8  \w     52.00  96.00   0.50   48.71    --   94.60 -30.00 -30.00   88
  9  \w     79.00 106.00   0.50   48.71    --   94.60 -45.00 -30.00   54
 10  \w     25.00 120.00   0.50   48.71    --   94.60 -77.00 -60.00  190
 11  \w      6.00 179.00   0.50   48.71    --   94.60   0.00-120.00  346
;
_diffrn_measurement_device 'four-circle diffractometer'
_diffrn_measurement_device_type 'XtaLAB AFC12 (RINC): Kappa single'
_diffrn_measurement_method '\w scans'
_diffrn_orient_matrix_type 'CrysAlisPro convention (1999,Acta A55,543-557)'
_diffrn_orient_matrix_UB_11 0.1236758000
_diffrn_orient_matrix_UB_12 0.0258481000
_diffrn_orient_matrix_UB_13 0.0398731000
_diffrn_orient_matrix_UB_21 0.0652653000
_diffrn_orient_matrix_UB_22 0.0024092000
_diffrn_orient_matrix_UB_23 -0.0827825000
_diffrn_orient_matrix_UB_31 -0.0429448000
_diffrn_orient_matrix_UB_32 0.0778513000
_diffrn_orient_matrix_UB_33 -0.0107690000
_diffrn_radiation_monochromator mirror
_diffrn_radiation_probe x-ray
_diffrn_radiation_type CuK\a
_diffrn_radiation_wavelength 1.54184
_diffrn_reflns_av_R_equivalents 0.0369
_diffrn_reflns_av_unetI/netI 0.0395
_diffrn_reflns_Laue_measured_fraction_full 0.999
_diffrn_reflns_Laue_measured_fraction_max 0.982
_diffrn_reflns_limit_h_max 12
_diffrn_reflns_limit_h_min -12
_diffrn_reflns_limit_k_max 23
_diffrn_reflns_limit_k_min -16
_diffrn_reflns_limit_l_max 20
_diffrn_reflns_limit_l_min -16
_diffrn_reflns_number 17566
_diffrn_reflns_point_group_measured_fraction_full 0.999
_diffrn_reflns_point_group_measured_fraction_max 0.966
_diffrn_reflns_theta_full 67.684
_diffrn_reflns_theta_max 73.837
_diffrn_reflns_theta_min 4.711
_diffrn_source 'Rotating-anode X-ray tube'
_diffrn_source_type 'Rigaku (Cu) X-ray Source'
_exptl_absorpt_coefficient_mu 0.531
_exptl_absorpt_correction_T_max 1.00000
_exptl_absorpt_correction_T_min 0.81056
_exptl_absorpt_correction_type multi-scan
_exptl_absorpt_process_details
;
CrysAlisPro 1.171.39.33c (Rigaku Oxford Diffraction, 2017)
Empirical absorption correction using spherical harmonics,
 implemented in SCALE3 ABSPACK scaling algorithm.
;
_exptl_crystal_colour 'clear whiteish white'
_exptl_crystal_colour_lustre clear
_exptl_crystal_colour_modifier whiteish
_exptl_crystal_colour_primary white
_exptl_crystal_density_diffrn 0.953
_exptl_crystal_description plate
_exptl_crystal_F_000 1024
_exptl_crystal_size_max 0.2
_exptl_crystal_size_mid 0.05
_exptl_crystal_size_min 0.02
_refine_diff_density_max 0.299
_refine_diff_density_min -0.218
_refine_diff_density_rms 0.054
_refine_ls_abs_structure_details
;
 Flack x determined using 1924 quotients [(I+)-(I-)]/[(I+)+(I-)]
 (Parsons, Flack and Wagner, Acta Cryst. B69 (2013) 249-259).
;
_refine_ls_abs_structure_Flack -0.04(11)
_refine_ls_extinction_method none
_refine_ls_goodness_of_fit_ref 1.086
_refine_ls_hydrogen_treatment constr
_refine_ls_matrix_type full
_refine_ls_number_parameters 316
_refine_ls_number_reflns 6458
_refine_ls_number_restraints 0
_refine_ls_restrained_S_all 1.086
_refine_ls_R_factor_all 0.0703
_refine_ls_R_factor_gt 0.0593
_refine_ls_shift/su_max 0.000
_refine_ls_shift/su_mean 0.000
_refine_ls_structure_factor_coef Fsqd
_refine_ls_weighting_details 'w=1/[\s^2^(Fo^2^)+(0.1083P)^2^+0.3136P] where P=(Fo^2^+2Fc^2^)/3'
_refine_ls_weighting_scheme calc
_refine_ls_wR_factor_gt 0.1683
_refine_ls_wR_factor_ref 0.1776
_reflns_Friedel_coverage 0.753
_reflns_Friedel_fraction_full 0.998
_reflns_Friedel_fraction_max 0.946
_reflns_number_gt 5221
_reflns_number_total 6458
_reflns_threshold_expression 'I > 2\s(I)'
_cod_data_source_file np9b00654_si_002.cif
_cod_data_source_block zhangshanwen_f8-399_collect
_cod_depositor_comments
;

2022-09-17
Z value and formula fixed to values more according to usual
chemical conventions.                 miguel
;
_cod_original_formula_sum 'C112 H160 O24'
_cod_original_formula_weight 1890.39
_cod_original_formula_moiety '4(C28 H40 O6)'
_cod_original_formula_units_Z 1
_cod_original_cell_volume 3292.24(18)
_cod_database_code 1556260
_shelx_shelxl_version_number 2016/6
_chemical_oxdiff_formula 'C116 H152 O32 '
_shelx_space_group_comment
;
The symmetry employed for this shelxl refinement is uniquely defined
by the following loop, which should always be used as a source of
symmetry information in preference to the above space-group names.
They are only intended as comments.
;
_shelx_estimated_absorpt_t_max 0.989
_shelx_estimated_absorpt_t_min 0.901
_reflns_odcompleteness_completeness 99.91
_reflns_odcompleteness_iscentric 1
_reflns_odcompleteness_theta 66.97
_olex2_refinement_description
;
1. Fixed Uiso
 At 1.2 times of:
  All C(H) groups, All C(H,H) groups
 At 1.5 times of:
  All C(H,H,H) groups, All O(H) groups
2.a Ternary CH refined with riding coordinates:
 C8(H8), C5(H5A), C9(H9), C6(H6), C7(H7), C18(H18), C16(H16), C12(H12)
2.b Secondary CH2 refined with riding coordinates:
 C10(H10A,H10B), C17(H17A,H17B), C11(H11A,H11B), C15(H15A,H15B)
2.c Aromatic/amide H refined with riding coordinates:
 C2(H2A), C20(H20), C13(H13)
2.d Idealised Me refined as rotating group:
 C22(H22A,H22B,H22C), C21(H21A,H21B,H21C), C26(H26A,H26B,H26C), C25(H25A,H25B,
 H25C), C23(H23A,H23B,H23C), C24(H24A,H24B,H24C)
2.e Idealised tetrahedral OH refined as rotating group:
 O5(H5), O4(H4), O2(H2)
;
_olex2_submission_special_instructions 'No special instructions were received'
_oxdiff_exptl_absorpt_empirical_details
;
Empirical correction (ABSPACK) includes:
- Absorption correction using spherical harmonics
- Frame scaling
;
_oxdiff_exptl_absorpt_empirical_full_max 1.689
_oxdiff_exptl_absorpt_empirical_full_min 0.486

loop_
_space_group_symop_operation_xyz
'x, y, z'
'-x, -y, z'
'-x+1/2, y+1/2, -z'
'x+1/2, -y+1/2, -z'

loop_
_atom_site_label
_atom_site_type_symbol
_atom_site_fract_x
_atom_site_fract_y
_atom_site_fract_z
_atom_site_U_iso_or_equiv
_atom_site_adp_type
_atom_site_occupancy
_atom_site_site_symmetry_order
_atom_site_calc_flag
_atom_site_refinement_flags_posn
O5 O 0.2215(2) 0.61004(12) 0.33440(16) 0.0608(6) Uani 1 1 d .
H5 H 0.227201 0.613401 0.383354 0.091 Uiso 1 1 calc GR
O3 O 0.44509(19) 0.85619(13) 0.31333(16) 0.0571(6) Uani 1 1 d .
O4 O 0.70576(17) 0.86888(12) 0.50291(14) 0.0514(5) Uani 1 1 d .
H4 H 0.779197 0.872436 0.487003 0.077 Uiso 1 1 calc GR
O2 O 0.19214(19) 0.96496(12) 0.4484(2) 0.0664(8) Uani 1 1 d .
H2 H 0.125117 0.987158 0.450123 0.100 Uiso 1 1 calc GR
O1 O -0.04407(19) 0.91528(13) 0.46070(19) 0.0659(7) Uani 1 1 d .
O6 O 0.0778(2) 0.70336(12) 0.33079(19) 0.0657(7) Uani 1 1 d .
C22 C 0.6741(3) 0.77255(19) 0.3641(2) 0.0530(8) Uani 1 1 d .
H22A H 0.725473 0.756061 0.320216 0.080 Uiso 1 1 calc GR
H22B H 0.590855 0.752019 0.360189 0.080 Uiso 1 1 calc GR
H22C H 0.712533 0.758606 0.413933 0.080 Uiso 1 1 calc GR
C21 C 0.4353(3) 0.89843(19) 0.5355(2) 0.0552(8) Uani 1 1 d .
H21A H 0.436768 0.949259 0.529282 0.083 Uiso 1 1 calc GR
H21B H 0.488197 0.885092 0.579981 0.083 Uiso 1 1 calc GR
H21C H 0.349810 0.882984 0.545313 0.083 Uiso 1 1 calc GR
C3 C 0.0351(3) 0.87395(17) 0.4294(3) 0.0579(9) Uani 1 1 d .
C8 C 0.6639(3) 0.85366(19) 0.3607(2) 0.0531(8) Uani 1 1 d .
H8 H 0.748298 0.872643 0.348150 0.064 Uiso 1 1 calc R
C4 C 0.1695(3) 0.89818(17) 0.4237(2) 0.0545(8) Uani 1 1 d .
C5 C 0.4001(3) 0.88351(17) 0.3872(2) 0.0526(8) Uani 1 1 d .
H5A H 0.398209 0.935569 0.383100 0.063 Uiso 1 1 calc R
C1 C 0.0956(3) 0.76663(17) 0.3659(3) 0.0561(9) Uani 1 1 d .
C2 C 0.0022(3) 0.80621(18) 0.3994(3) 0.0618(10) Uani 1 1 d .
H2A H -0.080756 0.789359 0.402422 0.074 Uiso 1 1 calc R
C20A C 0.2281(3) 0.78694(17) 0.3653(2) 0.0502(8) Uani 1 1 d .
C9 C 0.5718(3) 0.8782(2) 0.2938(2) 0.0586(9) Uani 1 1 d .
H9 H 0.573528 0.930323 0.291422 0.070 Uiso 1 1 calc R
C20 C 0.2930(3) 0.73320(17) 0.3328(2) 0.0551(8) Uani 1 1 d .
H20 H 0.381125 0.730680 0.329863 0.066 Uiso 1 1 calc R
C19 C 0.2033(4) 0.67714(18) 0.3015(2) 0.0602(9) Uani 1 1 d .
C4A C 0.2648(3) 0.85769(17) 0.3950(2) 0.0508(8) Uani 1 1 d .
C6 C 0.4847(2) 0.86359(17) 0.4595(2) 0.0483(7) Uani 1 1 d .
H6 H 0.483641 0.811762 0.466409 0.058 Uiso 1 1 calc R
C7 C 0.6201(2) 0.88737(18) 0.4391(2) 0.0486(7) Uani 1 1 d .
H7 H 0.620550 0.939252 0.432726 0.058 Uiso 1 1 calc R
C10 C 0.6007(4) 0.8498(3) 0.2118(3) 0.0785(13) Uani 1 1 d .
H10A H 0.586686 0.798719 0.212247 0.094 Uiso 1 1 calc R
H10B H 0.690107 0.857622 0.200907 0.094 Uiso 1 1 calc R
C18 C 0.2014(6) 0.6712(2) 0.2109(3) 0.0815(14) Uani 1 1 d .
H18 H 0.144248 0.632082 0.196455 0.098 Uiso 1 1 calc R
C26 C 0.1503(6) 0.7394(2) 0.1720(3) 0.0904(16) Uani 1 1 d .
H26A H 0.068821 0.750734 0.194627 0.136 Uiso 1 1 calc GR
H26B H 0.141691 0.732343 0.115210 0.136 Uiso 1 1 calc GR
H26C H 0.208167 0.777935 0.181932 0.136 Uiso 1 1 calc GR
C17 C 0.3334(7) 0.6529(3) 0.1795(3) 0.0976(18) Uani 1 1 d .
H17A H 0.388379 0.693228 0.190452 0.117 Uiso 1 1 calc R
H17B H 0.365129 0.613139 0.210766 0.117 Uiso 1 1 calc R
C11 C 0.5240(5) 0.8817(3) 0.1428(3) 0.0930(16) Uani 1 1 d .
H11A H 0.546868 0.931488 0.137326 0.112 Uiso 1 1 calc R
H11B H 0.434592 0.879685 0.156771 0.112 Uiso 1 1 calc R
C16 C 0.3476(9) 0.6341(3) 0.0917(3) 0.123(3) Uani 1 1 d .
H16 H 0.299434 0.669046 0.060367 0.148 Uiso 1 1 calc R
C13 C 0.4900(9) 0.7702(4) 0.0628(3) 0.120(2) Uani 1 1 d .
H13 H 0.401921 0.766443 0.061865 0.144 Uiso 1 1 calc R
C12 C 0.5422(8) 0.8452(4) 0.0615(3) 0.121(2) Uani 1 1 d .
H12 H 0.633344 0.843026 0.049734 0.145 Uiso 1 1 calc R
C25 C 0.2874(11) 0.5574(3) 0.0755(4) 0.150(4) Uani 1 1 d .
H25A H 0.326999 0.523018 0.110051 0.225 Uiso 1 1 calc GR
H25B H 0.301177 0.544292 0.020515 0.225 Uiso 1 1 calc GR
H25C H 0.197857 0.558842 0.086277 0.225 Uiso 1 1 calc GR
C15 C 0.4855(11) 0.6395(4) 0.0672(4) 0.142(3) Uani 1 1 d .
H15A H 0.533403 0.608883 0.103067 0.171 Uiso 1 1 calc R
H15B H 0.492464 0.618951 0.013948 0.171 Uiso 1 1 calc R
C23 C 0.4758(10) 0.8900(5) -0.0050(4) 0.146(3) Uani 1 1 d .
H23A H 0.395242 0.906667 0.014381 0.220 Uiso 1 1 calc GR
H23B H 0.463012 0.860973 -0.051730 0.220 Uiso 1 1 calc GR
H23C H 0.528290 0.930050 -0.018662 0.220 Uiso 1 1 calc GR
C14 C 0.5521(10) 0.7098(5) 0.0651(4) 0.148(4) Uani 1 1 d .
C24 C 0.6934(11) 0.7031(7) 0.0652(7) 0.238(8) Uani 1 1 d .
H24A H 0.721146 0.684371 0.014474 0.357 Uiso 1 1 calc GR
H24B H 0.719103 0.671520 0.107461 0.357 Uiso 1 1 calc GR
H24C H 0.730776 0.749140 0.073562 0.357 Uiso 1 1 calc GR

loop_
_atom_site_aniso_label
_atom_site_aniso_U_11
_atom_site_aniso_U_22
_atom_site_aniso_U_33
_atom_site_aniso_U_23
_atom_site_aniso_U_13
_atom_site_aniso_U_12
O5 0.0662(14) 0.0445(12) 0.0715(16) -0.0011(11) -0.0184(13) 0.0091(11)
O3 0.0273(9) 0.0680(14) 0.0760(16) 0.0088(12) 0.0005(9) 0.0106(9)
O4 0.0234(8) 0.0579(13) 0.0730(15) -0.0016(11) 0.0015(9) 0.0018(8)
O2 0.0239(9) 0.0467(12) 0.128(2) -0.0121(14) 0.0036(11) 0.0035(8)
O1 0.0239(9) 0.0527(13) 0.121(2) 0.0020(13) 0.0045(11) 0.0056(8)
O6 0.0455(12) 0.0457(12) 0.106(2) -0.0034(12) -0.0252(13) -0.0002(9)
C22 0.0294(13) 0.068(2) 0.0620(19) -0.0022(15) 0.0016(13) 0.0062(13)
C21 0.0282(13) 0.0547(18) 0.083(2) -0.0069(16) 0.0056(14) -0.0004(12)
C3 0.0255(13) 0.0486(17) 0.100(3) 0.0046(17) -0.0021(15) 0.0020(11)
C8 0.0231(12) 0.063(2) 0.073(2) 0.0096(16) 0.0039(13) 0.0035(12)
C4 0.0257(13) 0.0407(16) 0.097(3) -0.0014(16) -0.0032(14) -0.0007(11)
C5 0.0251(13) 0.0463(16) 0.086(2) 0.0057(16) 0.0028(13) 0.0027(11)
C1 0.0324(14) 0.0435(16) 0.092(3) 0.0047(16) -0.0137(15) 0.0019(12)
C2 0.0258(13) 0.0454(17) 0.114(3) 0.0063(18) -0.0106(16) 0.0003(12)
C20A 0.0299(13) 0.0478(16) 0.073(2) -0.0014(14) -0.0072(13) 0.0022(11)
C9 0.0308(14) 0.073(2) 0.072(2) 0.0170(18) 0.0038(14) 0.0002(14)
C20 0.0389(15) 0.0501(17) 0.076(2) 0.0025(15) -0.0089(15) 0.0044(13)
C19 0.0554(19) 0.0494(18) 0.076(2) -0.0057(16) -0.0190(18) 0.0078(14)
C4A 0.0258(13) 0.0458(16) 0.081(2) -0.0007(15) -0.0025(13) -0.0010(11)
C6 0.0246(12) 0.0448(14) 0.076(2) -0.0027(15) 0.0019(12) 0.0006(11)
C7 0.0237(12) 0.0511(16) 0.071(2) 0.0039(15) -0.0028(12) 0.0012(11)
C10 0.0476(19) 0.113(4) 0.075(3) 0.027(2) 0.0025(18) 0.014(2)
C18 0.112(4) 0.061(2) 0.072(3) -0.0001(19) -0.035(3) 0.023(2)
C26 0.119(4) 0.065(2) 0.088(3) 0.009(2) -0.044(3) 0.018(2)
C17 0.146(5) 0.087(3) 0.060(3) 0.010(2) -0.009(3) 0.050(3)
C11 0.071(3) 0.118(4) 0.089(3) 0.039(3) -0.005(2) 0.015(3)
C16 0.212(8) 0.094(4) 0.063(3) 0.001(3) -0.004(4) 0.078(5)
C13 0.166(6) 0.136(6) 0.057(3) 0.022(3) -0.015(3) 0.038(5)
C12 0.142(6) 0.162(7) 0.059(3) 0.040(3) -0.012(3) 0.024(5)
C25 0.275(11) 0.080(4) 0.095(4) -0.007(3) -0.014(6) 0.059(5)
C15 0.232(9) 0.131(6) 0.065(3) 0.031(4) 0.026(4) 0.078(6)
C23 0.202(9) 0.151(6) 0.086(4) 0.047(4) -0.030(5) 0.010(6)
C14 0.206(8) 0.174(8) 0.063(3) 0.049(4) 0.044(4) 0.102(7)
C24 0.217(11) 0.284(14) 0.214(11) 0.144(10) 0.157(10) 0.138(11)

loop_
_atom_type_symbol
_atom_type_description
_atom_type_scat_dispersion_real
_atom_type_scat_dispersion_imag
_atom_type_scat_source
C C 0.0181 0.0091 'International Tables Vol C Tables 4.2.6.8 and 6.1.1.4'
H H 0.0000 0.0000 'International Tables Vol C Tables 4.2.6.8 and 6.1.1.4'
O O 0.0492 0.0322 'International Tables Vol C Tables 4.2.6.8 and 6.1.1.4'

loop_
_geom_angle_atom_site_label_1
_geom_angle_atom_site_label_2
_geom_angle_atom_site_label_3
_geom_angle
C19 O5 H5 109.5
C5 O3 C9 113.9(3)
C7 O4 H4 109.5
C4 O2 H2 109.5
C1 O6 C19 108.2(2)
H22A C22 H22B 109.5
H22A C22 H22C 109.5
H22B C22 H22C 109.5
C8 C22 H22A 109.5
C8 C22 H22B 109.5
C8 C22 H22C 109.5
H21A C21 H21B 109.5
H21A C21 H21C 109.5
H21B C21 H21C 109.5
C6 C21 H21A 109.5
C6 C21 H21B 109.5
C6 C21 H21C 109.5
O1 C3 C4 118.0(3)
O1 C3 C2 122.9(3)
C2 C3 C4 119.1(3)
C22 C8 H8 107.8
C22 C8 C9 111.5(3)
C9 C8 H8 107.8
C7 C8 C22 113.8(3)
C7 C8 H8 107.8
C7 C8 C9 107.7(3)
O2 C4 C3 115.8(3)
O2 C4 C4A 120.3(3)
C4A C4 C3 123.9(3)
O3 C5 H5A 107.9
O3 C5 C4A 105.9(3)
O3 C5 C6 113.4(2)
C4A C5 H5A 107.9
C4A C5 C6 113.6(3)
C6 C5 H5A 107.9
O6 C1 C2 124.5(3)
O6 C1 C20A 111.5(3)
C2 C1 C20A 124.0(3)
C3 C2 H2A 121.2
C1 C2 C3 117.6(3)
C1 C2 H2A 121.2
C1 C20A C4A 119.3(3)
C20 C20A C1 107.3(3)
C20 C20A C4A 133.3(3)
O3 C9 C8 109.5(3)
O3 C9 H9 108.3
O3 C9 C10 107.1(3)
C8 C9 H9 108.3
C10 C9 C8 115.1(3)
C10 C9 H9 108.3
C20A C20 H20 124.8
C20A C20 C19 110.4(3)
C19 C20 H20 124.8
O5 C19 O6 107.0(3)
O5 C19 C20 114.2(3)
O5 C19 C18 109.2(3)
O6 C19 C20 102.2(3)
O6 C19 C18 109.8(3)
C20 C19 C18 113.9(4)
C4 C4A C5 123.5(3)
C4 C4A C20A 115.7(3)
C20A C4A C5 120.7(3)
C21 C6 C5 110.4(2)
C21 C6 H6 109.0
C21 C6 C7 112.2(3)
C5 C6 H6 109.0
C7 C6 C5 107.1(3)
C7 C6 H6 109.0
O4 C7 C8 110.1(2)
O4 C7 C6 110.5(3)
O4 C7 H7 108.5
C8 C7 C6 110.5(3)
C8 C7 H7 108.5
C6 C7 H7 108.5
C9 C10 H10A 108.3
C9 C10 H10B 108.3
C9 C10 C11 116.1(4)
H10A C10 H10B 107.4
C11 C10 H10A 108.3
C11 C10 H10B 108.3
C19 C18 H18 107.9
C19 C18 C26 111.4(4)
C19 C18 C17 110.3(4)
C26 C18 H18 107.9
C17 C18 H18 107.9
C17 C18 C26 111.4(5)
C18 C26 H26A 109.5
C18 C26 H26B 109.5
C18 C26 H26C 109.5
H26A C26 H26B 109.5
H26A C26 H26C 109.5
H26B C26 H26C 109.5
C18 C17 H17A 107.7
C18 C17 H17B 107.7
H17A C17 H17B 107.1
C16 C17 C18 118.3(5)
C16 C17 H17A 107.7
C16 C17 H17B 107.7
C10 C11 H11A 108.5
C10 C11 H11B 108.5
C10 C11 C12 115.1(5)
H11A C11 H11B 107.5
C12 C11 H11A 108.5
C12 C11 H11B 108.5
C17 C16 H16 107.9
C17 C16 C25 109.6(6)
C25 C16 H16 107.9
C15 C16 C17 110.0(7)
C15 C16 H16 107.9
C15 C16 C25 113.3(6)
C12 C13 H13 115.6
C14 C13 H13 115.6
C14 C13 C12 128.7(9)
C11 C12 H12 108.6
C11 C12 C23 109.4(6)
C13 C12 C11 111.0(5)
C13 C12 H12 108.6
C13 C12 C23 110.5(7)
C23 C12 H12 108.6
C16 C25 H25A 109.5
C16 C25 H25B 109.5
C16 C25 H25C 109.5
H25A C25 H25B 109.5
H25A C25 H25C 109.5
H25B C25 H25C 109.5
C16 C15 H15A 107.1
C16 C15 H15B 107.1
H15A C15 H15B 106.8
C14 C15 C16 121.0(6)
C14 C15 H15A 107.1
C14 C15 H15B 107.1
C12 C23 H23A 109.5
C12 C23 H23B 109.5
C12 C23 H23C 109.5
H23A C23 H23B 109.5
H23A C23 H23C 109.5
H23B C23 H23C 109.5
C13 C14 C15 122.1(9)
C13 C14 C24 124.7(11)
C24 C14 C15 113.2(8)
C14 C24 H24A 109.5
C14 C24 H24B 109.5
C14 C24 H24C 109.5
H24A C24 H24B 109.5
H24A C24 H24C 109.5
H24B C24 H24C 109.5

loop_
_geom_bond_atom_site_label_1
_geom_bond_atom_site_label_2
_geom_bond_distance
O5 H5 0.8200
O5 C19 1.387(4)
O3 C5 1.415(4)
O3 C9 1.433(4)
O4 H4 0.8200
O4 C7 1.436(4)
O2 H2 0.8200
O2 C4 1.341(4)
O1 C3 1.252(4)
O6 C1 1.337(4)
O6 C19 1.493(5)
C22 H22A 0.9600
C22 H22B 0.9600
C22 H22C 0.9600
C22 C8 1.528(5)
C21 H21A 0.9600
C21 H21B 0.9600
C21 H21C 0.9600
C21 C6 1.517(5)
C3 C4 1.489(4)
C3 C2 1.410(5)
C8 H8 0.9800
C8 C9 1.547(5)
C8 C7 1.523(5)
C4 C4A 1.347(4)
C5 H5A 0.9800
C5 C4A 1.509(4)
C5 C6 1.544(5)
C1 C2 1.353(5)
C1 C20A 1.446(4)
C2 H2A 0.9300
C20A C20 1.334(5)
C20A C4A 1.469(5)
C9 H9 0.9800
C9 C10 1.498(6)
C20 H20 0.9300
C20 C19 1.507(5)
C19 C18 1.513(6)
C6 H6 0.9800
C6 C7 1.532(4)
C7 H7 0.9800
C10 H10A 0.9700
C10 H10B 0.9700
C10 C11 1.527(6)
C18 H18 0.9800
C18 C26 1.532(6)
C18 C17 1.523(9)
C26 H26A 0.9600
C26 H26B 0.9600
C26 H26C 0.9600
C17 H17A 0.9700
C17 H17B 0.9700
C17 C16 1.512(7)
C11 H11A 0.9700
C11 H11B 0.9700
C11 C12 1.529(9)
C16 H16 0.9800
C16 C25 1.596(11)
C16 C15 1.512(13)
C13 H13 0.9300
C13 C12 1.513(11)
C13 C14 1.310(10)
C12 H12 0.9800
C12 C23 1.557(8)
C25 H25A 0.9600
C25 H25B 0.9600
C25 H25C 0.9600
C15 H15A 0.9700
C15 H15B 0.9700
C15 C14 1.495(15)
C23 H23A 0.9600
C23 H23B 0.9600
C23 H23C 0.9600
C14 C24 1.493(15)
C24 H24A 0.9600
C24 H24B 0.9600
C24 H24C 0.9600
